data_2015301
loop_
_publ_author_name
'Benn, Michael'
'Parvez, Masood'
'Edwards, Oliver Edward'

_publ_section_title
;
 18-Deoxy-13\b,14-dihydrolycoctam: the lycoctamone rearrangement
 confirmed
;
_journal_coeditor_code FG3014
_journal_issue 5
_journal_name_full 'Acta Crystallographica Section C'
_journal_page_first o283
_journal_page_last o285
_journal_paper_doi 10.1107/S0108270106011620
_journal_volume 62
_journal_year 2006
_chemical_formula_iupac 'C23 H35 N O4'
_chemical_formula_moiety 'C23 H35 N O4'
_chemical_formula_sum 'C23 H35 N O4'
_chemical_formula_weight 389.52
_chemical_name_systematic
;
18-deoxy-13\b,14-dihydrolycoctam
;
_space_group_IT_number 4
_symmetry_cell_setting monoclinic
_symmetry_space_group_name_Hall 'P 2yb'
_symmetry_space_group_name_H-M 'P 1 21 1'
_atom_sites_solution_hydrogens geom
_atom_sites_solution_primary direct
_atom_sites_solution_secondary difmap
_cell_angle_alpha 90.00
_cell_angle_beta 110.86(3)
_cell_angle_gamma 90.00
_cell_formula_units_Z 2
_cell_length_a 9.675(5)
_cell_length_b 10.401(6)
_cell_length_c 11.063(7)
_cell_measurement_reflns_used 4396
_cell_measurement_temperature 295(2)
_cell_measurement_theta_max 27.5
_cell_measurement_theta_min 3.8
_cell_volume 1040.3(11)
_computing_cell_refinement 'HKL DENZO (Otwinowski & Minor, 1997)'
_computing_data_collection 'COLLECT (Nonius, 1998)'
_computing_data_reduction 'SCALEPACK (Otwinowski & Minor, 1997)'
_computing_molecular_graphics 'ORTEPII (Johnson, 1976)'
_computing_publication_material SHELXL97)
_computing_structure_refinement 'SHELXL97 (Sheldrick, 1997)'
_computing_structure_solution 'SAPI91 (Fan, 1991)'
_diffrn_ambient_temperature 295(2)
_diffrn_measured_fraction_theta_full 0.981
_diffrn_measured_fraction_theta_max 0.981
_diffrn_measurement_device_type 'Nonius KappaCCD'
_diffrn_measurement_method ' \w and \f '
_diffrn_radiation_monochromator graphite
_diffrn_radiation_source 'fine-focus sealed tube'
_diffrn_radiation_type MoK\a
_diffrn_radiation_wavelength 0.71073
_diffrn_reflns_av_R_equivalents 0.060
_diffrn_reflns_av_sigmaI/netI 0.089
_diffrn_reflns_limit_h_max 12
_diffrn_reflns_limit_h_min -12
_diffrn_reflns_limit_k_max 13
_diffrn_reflns_limit_k_min -12
_diffrn_reflns_limit_l_max 14
_diffrn_reflns_limit_l_min -14
_diffrn_reflns_number 4396
_diffrn_reflns_theta_full 27.5
_diffrn_reflns_theta_max 27.5
_diffrn_reflns_theta_min 3.8
_exptl_absorpt_coefficient_mu 0.084
_exptl_absorpt_correction_T_max 0.997
_exptl_absorpt_correction_T_min 0.990
_exptl_absorpt_correction_type multi-scan
_exptl_absorpt_process_details '(SORTAV; Blessing, 1997)'
_exptl_crystal_colour colorless
_exptl_crystal_density_diffrn 1.244
_exptl_crystal_density_method 'not measured'
_exptl_crystal_description needle
_exptl_crystal_F_000 424
_exptl_crystal_size_max 0.12
_exptl_crystal_size_mid 0.04
_exptl_crystal_size_min 0.03
_refine_diff_density_max 0.17
_refine_diff_density_min -0.20
_refine_ls_abs_structure_details 'Flack H D (1983), Acta Cryst. A39, 876-881'
_refine_ls_extinction_coef 0.048(8)
_refine_ls_extinction_expression Fc^*^=kFc[1+0.001xFc^2^\l^3^/sin(2\q)]^-1/4^
_refine_ls_extinction_method SHELXL97
_refine_ls_goodness_of_fit_ref 1.01
_refine_ls_hydrogen_treatment constr
_refine_ls_matrix_type full
_refine_ls_number_parameters 255
_refine_ls_number_reflns 2486
_refine_ls_number_restraints 1
_refine_ls_restrained_S_all 1.01
_refine_ls_R_factor_all 0.123
_refine_ls_R_factor_gt 0.051
_refine_ls_shift/su_max 0.000
_refine_ls_shift/su_mean 0.000
_refine_ls_structure_factor_coef Fsqd
_refine_ls_weighting_details 'calc w=1/[\s^2^(Fo^2^)+(0.0570P)^2^] where P=(Fo^2^+2Fc^2^)/3'
_refine_ls_weighting_scheme calc
_refine_ls_wR_factor_gt 0.099
_refine_ls_wR_factor_ref 0.124
_reflns_number_gt 1390
_reflns_number_total 2486
_reflns_threshold_expression 'I > 2\s(I)'
_cod_data_source_file fg3014.cif
_cod_data_source_block 9
_cod_depositor_comments
;
The following automatic conversions were performed:
'_symmetry_cell_setting' value 'Monoclinic' changed to 'monoclinic'
according to '/home/saulius/struct/CIF-dictionaries/cif_core.dic'
dictionary named 'cif_core.dic' version 2.4.1 from 2010-06-29.

Automatic conversion script
Id: cif_fix_enum 1527 2010-12-29 10:47:43Z saulius 

The following automatic conversions were performed:

'_symmetry_cell_setting' value 'Monoclinic' changed to 'monoclinic'
according to /home/saulius/struct/CIF-dictionaries/cif_core.dic
dictionary named 'cif_core.dic' version 2.4.1 from 2010-06-29.

Automatic conversion script
Id: cif_fix_values 1715 2011-07-08 13:25:40Z adriana 
;
_cod_original_cell_volume 1040.3(10)
_cod_original_sg_symbol_H-M 'P 21'
_cod_database_code 2015301
_cod_database_fobs_code 2015301

loop_
_symmetry_equiv_pos_as_xyz
'x, y, z'
'-x, y+1/2, -z'

loop_
_atom_site_type_symbol
_atom_site_label
_atom_site_fract_x
_atom_site_fract_y
_atom_site_fract_z
_atom_site_U_iso_or_equiv
_atom_site_adp_type
_atom_site_calc_flag
_atom_site_refinement_flags
_atom_site_occupancy
O O1 0.7998(3) 0.2269(3) 0.3992(3) 0.0557(8) Uani d . 1
O O2 0.5504(3) 0.0570(3) -0.0709(2) 0.0531(7) Uani d . 1
O O3 0.2990(3) -0.1443(3) 0.2343(3) 0.0531(7) Uani d . 1
O O4 0.5389(3) -0.3278(2) 0.3259(3) 0.0533(7) Uani d . 1
H H4 0.5147 -0.3577 0.2527 0.080 Uiso calc R 1
N N1 0.6941(3) -0.0023(3) 0.1308(3) 0.0406(8) Uani d . 1
C C1 0.6472(4) 0.2025(3) 0.3249(4) 0.0451(10) Uani d . 1
H H1 0.5891 0.2351 0.3726 0.054 Uiso d R 1
C C2 0.6044(4) 0.2709(4) 0.1956(4) 0.0524(11) Uani d . 1
H H2A 0.6753 0.2512 0.1558 0.063 Uiso d R 1
H H2B 0.6040 0.3619 0.2101 0.063 Uiso d R 1
C C3 0.4533(4) 0.2288(4) 0.1045(4) 0.0520(10) Uani d . 1
H H3A 0.4316 0.2656 0.0201 0.062 Uiso d R 1
H H3B 0.3810 0.2571 0.1397 0.062 Uiso d R 1
C C4 0.4413(4) 0.0809(4) 0.0909(3) 0.0421(9) Uani d . 1
C C5 0.4646(4) 0.0220(4) 0.2231(3) 0.0390(9) Uani d . 1
H H5 0.3957 0.0640 0.2546 0.047 Uiso d R 1
C C6 0.4379(4) -0.1243(4) 0.2183(4) 0.0416(9) Uani d . 1
H H6 0.4322 -0.1555 0.1350 0.050 Uiso d R 1
C C7 0.5658(4) -0.1939(4) 0.3221(3) 0.0406(9) Uani d . 1
C C8 0.7075(4) -0.1644(4) 0.2980(3) 0.0410(9) Uani d . 1
C C9 0.5828(4) -0.1356(4) 0.4537(4) 0.0469(9) Uani d . 1
H H9 0.4882 -0.1403 0.4633 0.056 Uiso d R 1
C C10 0.6290(4) 0.0078(4) 0.4550(3) 0.0421(9) Uani d . 1
H H10 0.5632 0.0583 0.4833 0.051 Uiso d R 1
C C11 0.6205(4) 0.0550(4) 0.3196(3) 0.0389(8) Uani d . 1
C C12 0.7788(4) 0.0156(4) 0.5672(4) 0.0537(11) Uani d . 1
H H12A 0.7912 0.0996 0.6055 0.064 Uiso d R 1
H H12B 0.8556 0.0001 0.5330 0.064 Uiso d R 1
C C13 0.7708(5) -0.0860(5) 0.6598(4) 0.0689(13) Uani d . 1
H H13 0.7069 -0.0563 0.7034 0.083 Uiso d R 1
C C14 0.6988(5) -0.1980(4) 0.5721(4) 0.0567(11) Uani d . 1
H H14A 0.7671 -0.2448 0.5435 0.068 Uiso d R 1
H H14B 0.6511 -0.2561 0.6122 0.068 Uiso d R 1
C C15 0.8104(4) -0.2519(4) 0.3088(4) 0.0537(11) Uani d . 1
H H15A 0.8991 -0.2304 0.2931 0.064 Uiso d R 1
H H15B 0.7948 -0.3384 0.3316 0.064 Uiso d R 1
C C16 0.9141(5) -0.1143(5) 0.7692(4) 0.0814(16) Uani d . 1
H H16A 0.8982 -0.1814 0.8224 0.098 Uiso d R 1
H H16B 0.9882 -0.1410 0.7353 0.098 Uiso d R 1
H H16C 0.9467 -0.0379 0.8201 0.098 Uiso d R 1
C C17 0.7249(4) -0.0230(3) 0.2719(3) 0.0380(9) Uani d . 1
H H17 0.8251 0.0027 0.3188 0.046 Uiso d R 1
C C18 0.2909(4) 0.0477(5) -0.0095(4) 0.0561(11) Uani d . 1
H H18A 0.2827 -0.0440 -0.0193 0.067 Uiso d R 1
H H18B 0.2132 0.0793 0.0175 0.067 Uiso d R 1
H H18C 0.2825 0.0863 -0.0906 0.067 Uiso d R 1
C C19 0.5656(4) 0.0415(4) 0.0441(3) 0.0410(9) Uani d . 1
C C20 0.8143(4) -0.0370(4) 0.0855(4) 0.0519(11) Uani d . 1
H H20A 0.7800 -0.0277 -0.0069 0.062 Uiso d R 1
H H20B 0.8414 -0.1249 0.1082 0.062 Uiso d R 1
C C21 0.9517(5) 0.0440(5) 0.1429(5) 0.0787(15) Uani d . 1
H H21A 1.0259 0.0163 0.1096 0.094 Uiso d R 1
H H21B 0.9275 0.1324 0.1202 0.094 Uiso d R 1
H H21C 0.9889 0.0352 0.2354 0.094 Uiso d R 1
C C22 0.8241(5) 0.3500(5) 0.4584(5) 0.0790(15) Uani d . 1
H H22A 0.9276 0.3627 0.5058 0.095 Uiso d R 1
H H22B 0.7883 0.4170 0.3952 0.095 Uiso d R 1
H H22C 0.7710 0.3523 0.5169 0.095 Uiso d R 1
C C23 0.2121(4) -0.2467(5) 0.1608(5) 0.0688(13) Uani d . 1
H H23A 0.1220 -0.2545 0.1781 0.083 Uiso d R 1
H H23B 0.1891 -0.2315 0.0702 0.083 Uiso d R 1
H H23C 0.2681 -0.3247 0.1855 0.083 Uiso d R 1

loop_
_atom_site_aniso_label
_atom_site_aniso_U_11
_atom_site_aniso_U_22
_atom_site_aniso_U_33
_atom_site_aniso_U_12
_atom_site_aniso_U_13
_atom_site_aniso_U_23
O1 0.0521(16) 0.0482(18) 0.0597(17) -0.0058(14) 0.0115(13) 0.0007(14)
O2 0.0666(17) 0.0563(18) 0.0412(15) 0.0020(14) 0.0252(13) 0.0066(14)
O3 0.0454(14) 0.0602(18) 0.0593(16) -0.0057(14) 0.0256(13) -0.0040(15)
O4 0.0697(17) 0.0387(16) 0.0509(16) -0.0062(13) 0.0207(15) 0.0018(13)
N1 0.0403(17) 0.0438(19) 0.0425(17) 0.0004(14) 0.0207(15) 0.0021(15)
C1 0.045(2) 0.040(2) 0.050(2) 0.0006(18) 0.0170(18) -0.0025(18)
C2 0.070(3) 0.035(2) 0.054(3) -0.0012(19) 0.025(2) 0.0026(19)
C3 0.062(2) 0.046(2) 0.048(2) 0.010(2) 0.019(2) 0.005(2)
C4 0.0408(19) 0.045(2) 0.040(2) 0.0005(17) 0.0139(16) 0.0016(18)
C5 0.0395(19) 0.042(2) 0.0386(19) 0.0039(16) 0.0176(15) -0.0012(17)
C6 0.045(2) 0.046(2) 0.0370(19) -0.0007(18) 0.0188(16) 0.0002(17)
C7 0.046(2) 0.041(2) 0.038(2) 0.0015(17) 0.0188(17) 0.0036(18)
C8 0.045(2) 0.042(2) 0.036(2) 0.0025(18) 0.0147(16) 0.0011(17)
C9 0.053(2) 0.048(2) 0.044(2) -0.0056(19) 0.0230(18) 0.0019(19)
C10 0.050(2) 0.042(2) 0.037(2) 0.0063(18) 0.0188(17) -0.0013(17)
C11 0.0423(19) 0.039(2) 0.0374(19) 0.0016(17) 0.0163(15) 0.0001(17)
C12 0.065(2) 0.053(3) 0.041(2) -0.003(2) 0.0157(19) -0.0039(19)
C13 0.081(3) 0.058(3) 0.054(3) 0.002(2) 0.006(2) 0.007(2)
C14 0.069(3) 0.055(3) 0.044(2) -0.001(2) 0.018(2) 0.009(2)
C15 0.055(2) 0.051(2) 0.057(3) 0.008(2) 0.023(2) 0.005(2)
C16 0.090(3) 0.074(4) 0.057(3) 0.004(3) -0.002(3) 0.012(3)
C17 0.0383(19) 0.040(2) 0.0346(19) 0.0007(16) 0.0116(15) -0.0009(16)
C18 0.047(2) 0.070(3) 0.049(2) 0.002(2) 0.0137(18) 0.016(2)
C19 0.047(2) 0.039(2) 0.037(2) -0.0046(18) 0.0155(16) -0.0016(18)
C20 0.054(2) 0.056(3) 0.058(3) 0.007(2) 0.034(2) 0.003(2)
C21 0.056(3) 0.086(4) 0.104(4) -0.014(3) 0.042(3) -0.010(3)
C22 0.077(3) 0.060(3) 0.087(4) -0.014(3) 0.014(3) -0.007(3)
C23 0.058(2) 0.066(3) 0.081(3) -0.015(3) 0.022(2) -0.004(3)

loop_
_atom_type_symbol
_atom_type_description
_atom_type_scat_dispersion_real
_atom_type_scat_dispersion_imag
_atom_type_scat_source
C C 0.0033 0.0016 'International Tables Vol C Tables 4.2.6.8 and 6.1.1.4'
H H 0.0000 0.0000 'International Tables Vol C Tables 4.2.6.8 and 6.1.1.4'
N N 0.0061 0.0033 'International Tables Vol C Tables 4.2.6.8 and 6.1.1.4'
O O 0.0106 0.0060 'International Tables Vol C Tables 4.2.6.8 and 6.1.1.4'

loop_
_geom_angle_atom_site_label_1
_geom_angle_atom_site_label_2
_geom_angle_atom_site_label_3
_geom_angle
_geom_angle_publ_flag
C22 O1 C1 113.1(3) y
C23 O3 C6 115.4(3) y
C7 O4 H4 109.5 ?
C19 N1 C20 118.8(3) y
C19 N1 C17 125.5(3) y
C20 N1 C17 115.7(3) y
O1 C1 C2 109.7(3) ?
O1 C1 C11 108.7(3) ?
C2 C1 C11 116.2(3) ?
O1 C1 H1 107.9 ?
C2 C1 H1 109.6 ?
C11 C1 H1 104.4 ?
C3 C2 C1 111.5(3) ?
C3 C2 H2A 108.1 ?
C1 C2 H2A 109.5 ?
C3 C2 H2B 109.6 ?
C1 C2 H2B 108.7 ?
H2A C2 H2B 109.5 ?
C2 C3 C4 111.9(3) ?
C2 C3 H3A 110.9 ?
C4 C3 H3A 108.6 ?
C2 C3 H3B 108.1 ?
C4 C3 H3B 107.7 ?
H3A C3 H3B 109.5 ?
C18 C4 C19 110.9(3) ?
C18 C4 C5 112.6(3) ?
C19 C4 C5 110.6(3) ?
C18 C4 C3 108.4(3) ?
C19 C4 C3 105.0(3) ?
C5 C4 C3 109.0(3) ?
C4 C5 C6 113.4(3) ?
C4 C5 C11 110.4(3) ?
C6 C5 C11 110.7(3) ?
C4 C5 H5 106.3 ?
C6 C5 H5 109.4 ?
C11 C5 H5 106.4 ?
O3 C6 C7 112.4(3) ?
O3 C6 C5 107.0(3) ?
C7 C6 C5 111.0(3) ?
O3 C6 H6 109.5 ?
C7 C6 H6 108.3 ?
C5 C6 H6 108.6 ?
O4 C7 C8 113.0(3) ?
O4 C7 C9 108.6(3) ?
C8 C7 C9 106.8(3) ?
O4 C7 C6 112.2(3) ?
C8 C7 C6 108.1(3) ?
C9 C7 C6 108.0(3) ?
C15 C8 C7 122.9(4) ?
C15 C8 C17 123.5(3) ?
C7 C8 C17 113.4(3) ?
C7 C9 C14 116.3(3) ?
C7 C9 C10 108.8(3) ?
C14 C9 C10 106.1(3) ?
C7 C9 H9 107.5 ?
C14 C9 H9 108.7 ?
C10 C9 H9 109.3 ?
C12 C10 C11 118.3(3) ?
C12 C10 C9 104.1(3) ?
C11 C10 C9 112.3(3) ?
C12 C10 H10 104.6 ?
C11 C10 H10 109.2 ?
C9 C10 H10 107.8 ?
C17 C11 C5 104.3(3) ?
C17 C11 C10 110.6(3) ?
C5 C11 C10 107.5(3) ?
C17 C11 C1 114.5(3) ?
C5 C11 C1 110.7(3) ?
C10 C11 C1 109.0(3) ?
C13 C12 C10 104.6(3) ?
C13 C12 H12A 111.8 ?
C10 C12 H12A 109.8 ?
C13 C12 H12B 112.9 ?
C10 C12 H12B 108.2 ?
H12A C12 H12B 109.5 ?
C12 C13 C16 115.5(4) ?
C12 C13 C14 103.2(4) ?
C16 C13 C14 116.4(4) ?
C12 C13 H13 108.4 ?
C16 C13 H13 103.4 ?
C14 C13 H13 109.8 ?
C13 C14 C9 104.5(3) ?
C13 C14 H14A 112.8 ?
C9 C14 H14A 108.3 ?
C13 C14 H14B 111.9 ?
C9 C14 H14B 109.6 ?
H14A C14 H14B 109.5 ?
C8 C15 H15A 121.0 ?
C8 C15 H15B 119.0 ?
H15A C15 H15B 120.0 ?
C13 C16 H16A 109.3 ?
C13 C16 H16B 110.1 ?
H16A C16 H16B 109.5 ?
C13 C16 H16C 109.0 ?
H16A C16 H16C 109.5 ?
H16B C16 H16C 109.5 ?
N1 C17 C8 110.0(3) ?
N1 C17 C11 111.9(3) ?
C8 C17 C11 108.4(3) ?
N1 C17 H17 108.2 ?
C8 C17 H17 109.0 ?
C11 C17 H17 109.3 ?
C4 C18 H18A 109.1 ?
C4 C18 H18B 110.3 ?
H18A C18 H18B 109.5 ?
C4 C18 H18C 109.1 ?
H18A C18 H18C 109.5 ?
H18B C18 H18C 109.5 ?
O2 C19 N1 121.1(3) ?
O2 C19 C4 119.6(3) ?
N1 C19 C4 119.2(3) ?
N1 C20 C21 113.9(4) ?
N1 C20 H20A 108.9 ?
C21 C20 H20A 108.1 ?
N1 C20 H20B 108.7 ?
C21 C20 H20B 107.7 ?
H20A C20 H20B 109.5 ?
C20 C21 H21A 109.7 ?
C20 C21 H21B 109.1 ?
H21A C21 H21B 109.5 ?
C20 C21 H21C 109.6 ?
H21A C21 H21C 109.5 ?
H21B C21 H21C 109.5 ?
O1 C22 H22A 110.1 ?
O1 C22 H22B 111.2 ?
H22A C22 H22B 109.5 ?
O1 C22 H22C 107.0 ?
H22A C22 H22C 109.5 ?
H22B C22 H22C 109.5 ?
O3 C23 H23A 110.1 ?
O3 C23 H23B 110.1 ?
H23A C23 H23B 109.5 ?
O3 C23 H23C 108.2 ?
H23A C23 H23C 109.5 ?
H23B C23 H23C 109.5 ?

loop_
_geom_bond_atom_site_label_1
_geom_bond_atom_site_label_2
_geom_bond_distance
_geom_bond_publ_flag
O1 C22 1.419(6) y
O1 C1 1.434(4) y
O2 C19 1.238(4) y
O3 C23 1.420(5) y
O3 C6 1.432(4) y
O4 C7 1.420(4) y
O4 H4 0.8200 ?
N1 C19 1.350(4) y
N1 C20 1.466(4) y
N1 C17 1.497(5) y
C1 C2 1.517(6) ?
C1 C11 1.553(5) ?
C1 H1 0.9600 ?
C2 C3 1.515(5) ?
C2 H2A 0.9600 ?
C2 H2B 0.9600 ?
C3 C4 1.547(5) ?
C3 H3A 0.9600 ?
C3 H3B 0.9600 ?
C4 C18 1.523(5) ?
C4 C19 1.525(5) ?
C4 C5 1.527(5) ?
C5 C6 1.541(5) ?
C5 C11 1.544(5) ?
C5 H5 0.9599 ?
C6 C7 1.537(5) ?
C6 H6 0.9599 ?
C7 C8 1.518(5) ?
C7 C9 1.532(5) ?
C8 C15 1.323(5) ?
C8 C17 1.521(5) ?
C9 C14 1.533(5) ?
C9 C10 1.555(5) ?
C9 H9 0.9600 ?
C10 C12 1.538(5) ?
C10 C11 1.551(5) ?
C10 H10 0.9599 ?
C11 C17 1.529(5) ?
C12 C13 1.493(6) ?
C12 H12A 0.9601 ?
C12 H12B 0.9600 ?
C13 C16 1.509(6) ?
C13 C14 1.517(6) ?
C13 H13 0.9600 ?
C14 H14A 0.9600 ?
C14 H14B 0.9600 ?
C15 H15A 0.9600 ?
C15 H15B 0.9600 ?
C16 H16A 0.9602 ?
C16 H16B 0.9600 ?
C16 H16C 0.9598 ?
C17 H17 0.9600 ?
C18 H18A 0.9600 ?
C18 H18B 0.9600 ?
C18 H18C 0.9601 ?
C20 C21 1.510(6) ?
C20 H20A 0.9599 ?
C20 H20B 0.9599 ?
C21 H21A 0.9601 ?
C21 H21B 0.9599 ?
C21 H21C 0.9600 ?
C22 H22A 0.9600 ?
C22 H22B 0.9601 ?
C22 H22C 0.9599 ?
C23 H23A 0.9600 ?
C23 H23B 0.9600 ?
C23 H23C 0.9600 ?

loop_
_geom_hbond_atom_site_label_D
_geom_hbond_atom_site_label_H
_geom_hbond_atom_site_label_A
_geom_hbond_site_symmetry_A
_geom_hbond_distance_DH
_geom_hbond_distance_HA
_geom_hbond_distance_DA
_geom_hbond_angle_DHA
O4 H4 O2 2_645 0.82 2.08 2.900(4) 177

loop_
_geom_torsion_atom_site_label_1
_geom_torsion_atom_site_label_2
_geom_torsion_atom_site_label_3
_geom_torsion_atom_site_label_4
_geom_torsion
C22 O1 C1 C2 78.3(4)
C22 O1 C1 C11 -153.6(4)
O1 C1 C2 C3 169.7(3)
C11 C1 C2 C3 45.9(4)
C1 C2 C3 C4 -52.4(4)
C2 C3 C4 C18 -175.8(3)
C2 C3 C4 C19 -57.3(4)
C2 C3 C4 C5 61.2(4)
C18 C4 C5 C6 53.3(4)
C19 C4 C5 C6 -71.4(4)
C3 C4 C5 C6 173.6(3)
C18 C4 C5 C11 178.1(3)
C19 C4 C5 C11 53.4(4)
C3 C4 C5 C11 -61.5(4)
C23 O3 C6 C7 -94.5(4)
C23 O3 C6 C5 143.4(3)
C4 C5 C6 O3 -105.6(3)
C11 C5 C6 O3 129.8(3)
C4 C5 C6 C7 131.4(3)
C11 C5 C6 C7 6.8(4)
O3 C6 C7 O4 55.9(4)
C5 C6 C7 O4 175.7(3)
O3 C6 C7 C8 -178.9(3)
C5 C6 C7 C8 -59.1(4)
O3 C6 C7 C9 -63.7(4)
C5 C6 C7 C9 56.1(4)
O4 C7 C8 C15 -14.3(5)
C9 C7 C8 C15 104.9(4)
C6 C7 C8 C15 -139.1(4)
O4 C7 C8 C17 170.6(3)
C9 C7 C8 C17 -70.1(4)
C6 C7 C8 C17 45.9(4)
O4 C7 C9 C14 54.3(4)
C8 C7 C9 C14 -67.8(4)
C6 C7 C9 C14 176.2(3)
O4 C7 C9 C10 174.0(3)
C8 C7 C9 C10 51.9(4)
C6 C7 C9 C10 -64.2(3)
C7 C9 C10 C12 -120.2(3)
C14 C9 C10 C12 5.6(4)
C7 C9 C10 C11 8.9(4)
C14 C9 C10 C11 134.7(3)
C4 C5 C11 C17 -69.8(4)
C6 C5 C11 C17 56.6(4)
C4 C5 C11 C10 172.8(3)
C6 C5 C11 C10 -60.8(4)
C4 C5 C11 C1 53.9(4)
C6 C5 C11 C1 -179.8(3)
C12 C10 C11 C17 60.3(4)
C9 C10 C11 C17 -60.9(4)
C12 C10 C11 C5 173.5(3)
C9 C10 C11 C5 52.3(4)
C12 C10 C11 C1 -66.4(4)
C9 C10 C11 C1 172.4(3)
O1 C1 C11 C17 -53.5(4)
C2 C1 C11 C17 70.8(4)
O1 C1 C11 C5 -171.0(3)
C2 C1 C11 C5 -46.7(4)
O1 C1 C11 C10 71.0(4)
C2 C1 C11 C10 -164.8(3)
C11 C10 C12 C13 -154.6(4)
C9 C10 C12 C13 -29.3(4)
C10 C12 C13 C16 170.2(4)
C10 C12 C13 C14 42.0(4)
C12 C13 C14 C9 -38.0(4)
C16 C13 C14 C9 -165.6(4)
C7 C9 C14 C13 140.6(4)
C10 C9 C14 C13 19.6(4)
C19 N1 C17 C8 99.5(4)
C20 N1 C17 C8 -78.6(4)
C19 N1 C17 C11 -21.1(5)
C20 N1 C17 C11 160.7(3)
C15 C8 C17 N1 80.3(4)
C7 C8 C17 N1 -104.7(3)
C15 C8 C17 C11 -157.0(3)
C7 C8 C17 C11 18.0(4)
C5 C11 C17 N1 51.2(4)
C10 C11 C17 N1 166.4(3)
C1 C11 C17 N1 -70.0(4)
C5 C11 C17 C8 -70.4(3)
C10 C11 C17 C8 44.8(4)
C1 C11 C17 C8 168.5(3)
C20 N1 C19 O2 -2.7(5)
C17 N1 C19 O2 179.2(3)
C20 N1 C19 C4 -178.6(3)
C17 N1 C19 C4 3.4(5)
C18 C4 C19 O2 39.3(5)
C5 C4 C19 O2 165.0(3)
C3 C4 C19 O2 -77.6(4)
C18 C4 C19 N1 -144.8(3)
C5 C4 C19 N1 -19.1(5)
C3 C4 C19 N1 98.3(4)
C19 N1 C20 C21 117.1(4)
C17 N1 C20 C21 -64.6(5)

loop_
_cod_related_entry_id
_cod_related_entry_database
_cod_related_entry_code
1 ChemSpider 30654037
